data_7208572
loop_
_publ_author_name
'Chen, Jia-Mei'
'Wang, Zi-Zhou'
'Wu, Chuan-Bin'
'Li, Song'
'Lu, Tong-Bu'

_publ_section_title
;
 Crystal engineering approach to improve the solubility of mebendazole
;
_journal_issue 19
_journal_name_full CrystEngComm
_journal_page_first 6221
_journal_paper_doi 10.1039/c2ce25724f
_journal_volume 14
_journal_year 2012
_chemical_formula_sum 'C19 H17 N3 O7'
_chemical_formula_weight 399.36
_chemical_name_systematic
;
?
;
_space_group_IT_number 7
_symmetry_cell_setting monoclinic
_symmetry_space_group_name_Hall 'P -2yac'
_symmetry_space_group_name_H-M 'P 1 n 1'
_atom_sites_solution_hydrogens geom
_atom_sites_solution_primary direct
_atom_sites_solution_secondary difmap
_audit_creation_method SHELXL-97
_cell_angle_alpha 90.00
_cell_angle_beta 90.602(8)
_cell_angle_gamma 90.00
_cell_formula_units_Z 2
_cell_length_a 4.4592(5)
_cell_length_b 15.3668(11)
_cell_length_c 13.3336(12)
_cell_measurement_reflns_used 1386
_cell_measurement_temperature 150(2)
_cell_measurement_theta_max 66.9913
_cell_measurement_theta_min 2.8732
_cell_volume 913.62(15)
_computing_cell_refinement
;
CrysAlisPro, Agilent Technologies,
Version 1.171.35.15 (release 03-08-2011 CrysAlis171 .NET)
(compiled Aug 3 2011,13:03:54)
;
_computing_data_collection
;
CrysAlisPro, Agilent Technologies,
Version 1.171.35.15 (release 03-08-2011 CrysAlis171 .NET)
(compiled Aug 3 2011,13:03:54)
;
_computing_data_reduction
;
CrysAlisPro, Agilent Technologies,
Version 1.171.35.15 (release 03-08-2011 CrysAlis171 .NET)
(compiled Aug 3 2011,13:03:54)
;
_computing_molecular_graphics 'Diamond 3.1a'
_computing_publication_material 'SHELXL-97 (Sheldrick, 1997)'
_computing_structure_refinement 'SHELXL-97 (Sheldrick, 1997)'
_computing_structure_solution 'SHELXS-97 (Sheldrick, 1990)'
_diffrn_ambient_temperature 150(2)
_diffrn_detector_area_resol_mean 10.5058
_diffrn_measured_fraction_theta_full 0.997
_diffrn_measured_fraction_theta_max 0.997
_diffrn_measurement_device_type 'Xcalibur, Atlas, Gemini ultra'
_diffrn_measurement_method '\w scans'
_diffrn_radiation_monochromator mirror
_diffrn_radiation_source 'Enhance Ultra (Cu) X-ray Source'
_diffrn_radiation_type CuK\a
_diffrn_radiation_wavelength 1.5418
_diffrn_reflns_av_R_equivalents 0.0408
_diffrn_reflns_av_sigmaI/netI 0.0505
_diffrn_reflns_limit_h_max 5
_diffrn_reflns_limit_h_min -5
_diffrn_reflns_limit_k_max 14
_diffrn_reflns_limit_k_min -18
_diffrn_reflns_limit_l_max 15
_diffrn_reflns_limit_l_min -13
_diffrn_reflns_number 3818
_diffrn_reflns_theta_full 65.07
_diffrn_reflns_theta_max 65.07
_diffrn_reflns_theta_min 2.88
_exptl_absorpt_coefficient_mu 0.956
_exptl_absorpt_correction_T_max 0.9538
_exptl_absorpt_correction_T_min 0.7961
_exptl_absorpt_correction_type multi-scan
_exptl_absorpt_process_details
;
CrysAlisPro, Agilent Technologies,
Version 1.171.35.15 (release 03-08-2011 CrysAlis171 .NET)
(compiled Aug 3 2011,13:03:54)
Empirical absorption correction using spherical harmonics,
implemented in SCALE3 ABSPACK scaling algorithm.
;
_exptl_crystal_colour White
_exptl_crystal_density_diffrn 1.452
_exptl_crystal_density_method 'not measured'
_exptl_crystal_description Needle
_exptl_crystal_F_000 416
_exptl_crystal_size_max 0.25
_exptl_crystal_size_mid 0.10
_exptl_crystal_size_min 0.05
_refine_diff_density_max 0.164
_refine_diff_density_min -0.148
_refine_diff_density_rms 0.037
_refine_ls_abs_structure_details 'Flack H D (1983), Acta Cryst. A39, 876-881'
_refine_ls_abs_structure_Flack 0.0(2)
_refine_ls_extinction_method none
_refine_ls_goodness_of_fit_ref 1.024
_refine_ls_hydrogen_treatment mixed
_refine_ls_matrix_type full
_refine_ls_number_parameters 276
_refine_ls_number_reflns 2228
_refine_ls_number_restraints 2
_refine_ls_restrained_S_all 1.023
_refine_ls_R_factor_all 0.0433
_refine_ls_R_factor_gt 0.0364
_refine_ls_shift/su_max 0.000
_refine_ls_shift/su_mean 0.000
_refine_ls_structure_factor_coef Fsqd
_refine_ls_weighting_details 'calc w=1/[\s^2^(Fo^2^)+(0.0327P)^2^+0.0000P] where P=(Fo^2^+2Fc^2^)/3'
_refine_ls_weighting_scheme calc
_refine_ls_wR_factor_gt 0.0787
_refine_ls_wR_factor_ref 0.0834
_reflns_number_gt 2003
_reflns_number_total 2228
_reflns_threshold_expression >2sigma(I)
_cod_data_source_file c2ce25724f.txt
_cod_data_source_block exp_881_110924_1_2
_cod_depositor_comments
;
The following automatic conversions were performed:

'_symmetry_cell_setting' value 'Monoclinic' changed to 'monoclinic'
according to /home/saulius/struct/CIF-dictionaries/cif_core.dic
dictionary named 'cif_core.dic' version 2.4.1 from 2010-06-29.

Automatic conversion script
Id: cif_fix_values 1891 2012-01-12 08:04:46Z andrius 
;
_cod_original_cell_volume 913.61(14)
_cod_original_sg_symbol_H-M Pn
_cod_database_code 7208572

loop_
_symmetry_equiv_pos_as_xyz
'x, y, z'
'x+1/2, -y, z+1/2'

loop_
_atom_site_label
_atom_site_type_symbol
_atom_site_fract_x
_atom_site_fract_y
_atom_site_fract_z
_atom_site_U_iso_or_equiv
_atom_site_adp_type
_atom_site_occupancy
_atom_site_symmetry_multiplicity
_atom_site_calc_flag
_atom_site_refinement_flags
N3 N 1.1210(7) 0.55396(17) 0.7681(2) 0.0300(6) Uani 1 1 d .
O3 O 1.2838(5) 0.68183(14) 0.81919(17) 0.0346(5) Uani 1 1 d .
N2 N 0.9825(6) 0.40952(16) 0.73092(18) 0.0285(6) Uani 1 1 d .
C14 C 0.9585(7) 0.4948(2) 0.7151(2) 0.0273(6) Uani 1 1 d .
C9 C 0.7172(7) 0.28128(19) 0.6549(2) 0.0298(7) Uani 1 1 d .
H9 H 0.8132 0.2380 0.6947 0.036 Uiso 1 1 calc R
N1 N 0.7599(6) 0.51173(17) 0.6415(2) 0.0285(6) Uani 1 1 d .
O2 O 0.9193(5) 0.67728(14) 0.69971(17) 0.0383(6) Uani 1 1 d .
O1 O 0.2801(6) 0.14337(15) 0.49178(18) 0.0471(6) Uani 1 1 d .
C11 C 0.6445(7) 0.4322(2) 0.6078(2) 0.0290(7) Uani 1 1 d .
C10 C 0.7847(7) 0.36891(19) 0.6657(2) 0.0280(7) Uani 1 1 d .
C16 C 1.2742(10) 0.7758(2) 0.8173(3) 0.0430(8) Uani 1 1 d .
H16A H 1.3346 0.7966 0.7510 0.064 Uiso 1 1 calc R
H16B H 1.4117 0.7991 0.8685 0.064 Uiso 1 1 calc R
H16C H 1.0697 0.7956 0.8311 0.064 Uiso 1 1 calc R
C15 C 1.0921(8) 0.64246(19) 0.7564(2) 0.0308(7) Uani 1 1 d .
C13 C 0.3653(8) 0.32458(19) 0.5236(2) 0.0300(6) Uani 1 1 d .
H13 H 0.2219 0.3077 0.4741 0.036 Uiso 1 1 calc R
C7 C 0.4158(8) 0.1672(2) 0.5679(2) 0.0326(7) Uani 1 1 d .
C1 C 0.5037(7) 0.10131(19) 0.6454(2) 0.0344(7) Uani 1 1 d .
C6 C 0.4533(9) 0.1157(2) 0.7476(2) 0.0429(8) Uani 1 1 d .
H6 H 0.3600 0.1679 0.7692 0.051 Uiso 1 1 calc R
C8 C 0.5013(7) 0.2600(2) 0.5827(2) 0.0304(7) Uani 1 1 d .
C12 C 0.4316(7) 0.41138(18) 0.5345(2) 0.0293(7) Uani 1 1 d .
H12 H 0.3375 0.4548 0.4944 0.035 Uiso 1 1 calc R
C3 C 0.7345(11) -0.0359(2) 0.6850(3) 0.0607(12) Uani 1 1 d .
H3 H 0.8342 -0.0873 0.6639 0.073 Uiso 1 1 calc R
C5 C 0.5404(10) 0.0533(2) 0.8166(3) 0.0549(10) Uani 1 1 d .
H5 H 0.5027 0.0621 0.8858 0.066 Uiso 1 1 calc R
C2 C 0.6415(9) 0.0250(2) 0.6147(3) 0.0469(10) Uani 1 1 d .
H2 H 0.6721 0.0145 0.5453 0.056 Uiso 1 1 calc R
C4 C 0.6829(11) -0.0222(2) 0.7850(3) 0.0620(12) Uani 1 1 d .
H4 H 0.7449 -0.0644 0.8330 0.074 Uiso 1 1 calc R
H2A H 1.130(9) 0.380(2) 0.784(3) 0.031(9) Uiso 1 1 d .
H3A H 1.239(10) 0.533(2) 0.806(3) 0.037(11) Uiso 1 1 d .
H1A H 0.724(12) 0.562(3) 0.619(3) 0.060(13) Uiso 1 1 d .
O5 O 1.4954(5) 0.46164(13) 0.89989(17) 0.0353(5) Uani 1 1 d .
O4 O 1.3237(5) 0.32937(13) 0.85572(17) 0.0356(5) Uani 1 1 d .
O6 O 1.7413(5) 0.25250(13) 0.96029(16) 0.0355(5) Uani 1 1 d .
O7 O 1.8780(6) 0.37817(14) 1.03243(17) 0.0395(5) Uani 1 1 d .
C18 C 1.7279(7) 0.33766(19) 0.9739(2) 0.0281(7) Uani 1 1 d .
C17 C 1.4936(7) 0.3806(2) 0.9032(2) 0.0274(6) Uani 1 1 d .
C19 C 1.9615(8) 0.2064(2) 1.0198(3) 0.0421(8) Uani 1 1 d .
H19A H 2.1614 0.2164 0.9922 0.063 Uiso 1 1 calc R
H19B H 1.9166 0.1440 1.0186 0.063 Uiso 1 1 calc R
H19C H 1.9563 0.2275 1.0891 0.063 Uiso 1 1 calc R

loop_
_atom_site_aniso_label
_atom_site_aniso_U_11
_atom_site_aniso_U_22
_atom_site_aniso_U_33
_atom_site_aniso_U_23
_atom_site_aniso_U_13
_atom_site_aniso_U_12
N3 0.0311(15) 0.0276(12) 0.0310(14) 0.0003(12) -0.0069(12) -0.0016(12)
O3 0.0374(13) 0.0291(10) 0.0370(11) -0.0012(8) -0.0076(10) -0.0053(9)
N2 0.0284(14) 0.0285(13) 0.0286(14) -0.0001(11) -0.0054(11) -0.0027(11)
C14 0.0246(15) 0.0274(14) 0.0299(15) 0.0009(11) -0.0012(12) -0.0020(11)
C9 0.0325(18) 0.0267(14) 0.0302(16) 0.0018(13) -0.0038(13) 0.0003(13)
N1 0.0275(14) 0.0262(13) 0.0317(13) 0.0013(11) -0.0027(10) 0.0000(11)
O2 0.0411(15) 0.0315(11) 0.0421(13) -0.0013(10) -0.0101(11) 0.0009(10)
O1 0.0656(18) 0.0344(11) 0.0409(13) -0.0013(10) -0.0189(12) -0.0039(11)
C11 0.0259(18) 0.0296(14) 0.0316(17) -0.0001(12) 0.0030(13) -0.0020(12)
C10 0.0244(16) 0.0312(16) 0.0283(15) 0.0032(12) -0.0013(12) 0.0019(12)
C16 0.053(2) 0.0287(16) 0.0472(19) -0.0008(13) -0.0079(16) -0.0059(15)
C15 0.0317(16) 0.0287(14) 0.0319(15) -0.0002(14) 0.0014(13) 0.0004(14)
C13 0.0284(15) 0.0331(15) 0.0284(15) 0.0004(12) -0.0040(12) 0.0015(13)
C7 0.0358(17) 0.0311(15) 0.0308(16) -0.0032(12) -0.0044(13) -0.0028(14)
C1 0.0397(18) 0.0294(14) 0.0340(17) 0.0025(13) -0.0117(13) -0.0078(13)
C6 0.051(2) 0.0376(16) 0.0403(18) 0.0040(14) -0.0060(15) -0.0056(15)
C8 0.0341(19) 0.0292(14) 0.0279(14) 0.0000(12) -0.0002(13) -0.0005(13)
C12 0.0302(18) 0.0296(15) 0.0280(15) 0.0021(12) -0.0053(13) 0.0005(13)
C3 0.080(3) 0.0290(17) 0.073(3) 0.0025(17) -0.031(2) 0.0031(18)
C5 0.072(3) 0.050(2) 0.043(2) 0.0153(16) -0.0138(18) -0.019(2)
C2 0.064(3) 0.0280(16) 0.049(2) -0.0022(15) -0.0183(18) 0.0019(17)
C4 0.087(3) 0.0321(18) 0.067(3) 0.0168(18) -0.037(2) -0.0126(19)
O5 0.0390(13) 0.0264(10) 0.0403(12) -0.0010(9) -0.0103(10) 0.0028(9)
O4 0.0389(13) 0.0314(9) 0.0364(11) 0.0029(9) -0.0135(9) -0.0015(9)
O6 0.0348(13) 0.0263(10) 0.0452(13) 0.0027(10) -0.0114(10) 0.0017(9)
O7 0.0407(13) 0.0368(11) 0.0407(12) -0.0035(11) -0.0158(10) -0.0008(11)
C18 0.0295(17) 0.0265(14) 0.0281(16) 0.0012(13) -0.0041(13) -0.0034(13)
C17 0.0260(16) 0.0302(15) 0.0258(14) -0.0011(12) -0.0039(12) 0.0003(13)
C19 0.042(2) 0.0313(15) 0.053(2) 0.0065(14) -0.0135(16) 0.0043(15)

loop_
_atom_type_symbol
_atom_type_description
_atom_type_scat_dispersion_real
_atom_type_scat_dispersion_imag
_atom_type_scat_source
C C 0.0181 0.0091 'International Tables Vol C Tables 4.2.6.8 and 6.1.1.4'
H H 0.0000 0.0000 'International Tables Vol C Tables 4.2.6.8 and 6.1.1.4'
N N 0.0311 0.0180 'International Tables Vol C Tables 4.2.6.8 and 6.1.1.4'
O O 0.0492 0.0322 'International Tables Vol C Tables 4.2.6.8 and 6.1.1.4'

loop_
_geom_angle_atom_site_label_1
_geom_angle_atom_site_label_2
_geom_angle_atom_site_label_3
_geom_angle
C14 N3 C15 123.7(3)
C14 N3 H3A 114(3)
C15 N3 H3A 122(3)
C15 O3 C16 115.0(3)
C14 N2 C10 107.2(3)
C14 N2 H2A 125.1(17)
C10 N2 H2A 127.7(17)
N2 C14 N1 111.0(3)
N2 C14 N3 122.4(3)
N1 C14 N3 126.6(3)
C10 C9 C8 116.6(3)
C10 C9 H9 121.7
C8 C9 H9 121.7
C14 N1 C11 107.7(3)
C14 N1 H1A 124(3)
C11 N1 H1A 128(3)
C10 C11 C12 122.0(3)
C10 C11 N1 105.7(3)
C12 C11 N1 132.2(3)
N2 C10 C11 108.4(2)
N2 C10 C9 129.8(3)
C11 C10 C9 121.8(3)
O3 C16 H16A 109.5
O3 C16 H16B 109.5
H16A C16 H16B 109.5
O3 C16 H16C 109.5
H16A C16 H16C 109.5
H16B C16 H16C 109.5
O2 C15 O3 126.6(3)
O2 C15 N3 124.9(3)
O3 C15 N3 108.6(3)
C12 C13 C8 122.5(3)
C12 C13 H13 118.8
C8 C13 H13 118.8
O1 C7 C8 121.1(3)
O1 C7 C1 119.4(3)
C8 C7 C1 119.5(3)
C2 C1 C6 119.8(3)
C2 C1 C7 118.8(3)
C6 C1 C7 121.4(3)
C5 C6 C1 119.4(3)
C5 C6 H6 120.3
C1 C6 H6 120.3
C9 C8 C13 120.9(3)
C9 C8 C7 119.3(3)
C13 C8 C7 119.7(3)
C13 C12 C11 116.2(3)
C13 C12 H12 121.9
C11 C12 H12 121.9
C4 C3 C2 120.1(4)
C4 C3 H3 119.9
C2 C3 H3 119.9
C6 C5 C4 120.3(4)
C6 C5 H5 119.9
C4 C5 H5 119.9
C3 C2 C1 120.1(3)
C3 C2 H2 120.0
C1 C2 H2 120.0
C3 C4 C5 120.3(3)
C3 C4 H4 119.9
C5 C4 H4 119.9
C18 O6 C19 116.2(2)
O7 C18 O6 125.3(3)
O7 C18 C17 123.0(3)
O6 C18 C17 111.7(2)
O5 C17 O4 127.7(3)
O5 C17 C18 116.3(3)
O4 C17 C18 116.0(2)
O6 C19 H19A 109.5
O6 C19 H19B 109.5
H19A C19 H19B 109.5
O6 C19 H19C 109.5
H19A C19 H19C 109.5
H19B C19 H19C 109.5

loop_
_geom_bond_atom_site_label_1
_geom_bond_atom_site_label_2
_geom_bond_distance
N3 C14 1.357(4)
N3 C15 1.375(4)
N3 H3A 0.79(4)
O3 C15 1.335(4)
O3 C16 1.445(4)
N2 C14 1.331(4)
N2 C10 1.381(4)
N2 H2A 1.07(4)
C14 N1 1.340(4)
C9 C10 1.387(4)
C9 C8 1.394(5)
C9 H9 0.9500
N1 C11 1.399(4)
N1 H1A 0.84(5)
O2 C15 1.200(4)
O1 C7 1.232(4)
C11 C10 1.387(4)
C11 C12 1.392(4)
C16 H16A 0.9800
C16 H16B 0.9800
C16 H16C 0.9800
C13 C12 1.374(4)
C13 C8 1.401(4)
C13 H13 0.9500
C7 C8 1.489(4)
C7 C1 1.496(5)
C1 C2 1.388(5)
C1 C6 1.400(5)
C6 C5 1.382(5)
C6 H6 0.9500
C12 H12 0.9500
C3 C4 1.373(7)
C3 C2 1.385(5)
C3 H3 0.9500
C5 C4 1.390(6)
C5 H5 0.9500
C2 H2 0.9500
C4 H4 0.9500
O5 C17 1.245(4)
O4 C17 1.259(4)
O6 C18 1.323(4)
O6 C19 1.442(4)
O7 C18 1.197(4)
C18 C17 1.548(4)
C19 H19A 0.9800
C19 H19B 0.9800
C19 H19C 0.9800

loop_
_geom_hbond_atom_site_label_D
_geom_hbond_atom_site_label_H
_geom_hbond_atom_site_label_A
_geom_hbond_distance_DH
_geom_hbond_distance_HA
_geom_hbond_distance_DA
_geom_hbond_angle_DHA
_geom_hbond_site_symmetry_A
N2 H2A O4 1.07(4) 1.50(4) 2.559(3) 174(3) .
N3 H3A O5 0.79(4) 2.01(4) 2.797(4) 170(4) .
N1 H1A O2 0.84(5) 2.25(5) 2.751(3) 119(4) .
N1 H1A O7 0.84(5) 2.13(5) 2.798(3) 136(4) 2_364
